data_4343281
loop_
_publ_author_name
'Piskunov, Alexander V.'
'Ershova, Irina V.'
'Bogomyakov, Artem S.'
'Starikov, Andrey G.'
'Fukin, Georgy K.'
'Cherkasov, Vladimir K.'

_publ_section_title
;
 Indirect Magnetic Exchange between o-Iminosemiquinonate Ligands
 Controlled by Apical Substituent in Pentacoordinated Gallium(III)
 Complexes.
;
_journal_issue 13
_journal_name_full 'Inorganic chemistry'
_journal_page_first 6090
_journal_page_last 6099
_journal_paper_doi 10.1021/acs.inorgchem.5b00520
_journal_volume 54
_journal_year 2015
_chemical_formula_sum 'C58 H88 Cl Ga N2 O2'
_chemical_formula_weight 950.47
_space_group_crystal_system monoclinic
_space_group_IT_number 14
_space_group_name_Hall '-P 2yn'
_space_group_name_H-M_alt 'P 1 21/n 1'
_symmetry_space_group_name_Hall '-P 2yn'
_symmetry_space_group_name_H-M 'P 1 21/n 1'
_atom_sites_solution_hydrogens geom
_atom_sites_solution_primary dual
_atom_sites_solution_secondary difmap
_audit_creation_method SHELXL-2014/7
_cell_angle_alpha 90
_cell_angle_beta 91.3079(11)
_cell_angle_gamma 90
_cell_formula_units_Z 4
_cell_length_a 16.1140(7)
_cell_length_b 20.3869(9)
_cell_length_c 17.0285(8)
_cell_measurement_reflns_used 9857
_cell_measurement_temperature 100(2)
_cell_measurement_theta_max 30.08
_cell_measurement_theta_min 2.59
_cell_volume 5592.7(4)
_computing_cell_refinement 'Bruker SAINT'
_computing_data_collection 'Bruker APEX2'
_computing_data_reduction 'Bruker SAINT'
_computing_molecular_graphics 'Bruker SHELXTL'
_computing_publication_material 'Bruker SHELXTL'
_computing_structure_refinement 'SHELXL-2014/7 (Sheldrick, 2014)'
_computing_structure_solution 'SHELXL-2014/7 (Sheldrick, 2014)'
_diffrn_ambient_temperature 100(2)
_diffrn_measured_fraction_theta_full 0.988
_diffrn_measured_fraction_theta_max 0.990
_diffrn_measurement_device_type 'Bruker D8 Quest with CMOS Detector'
_diffrn_measurement_method '\w scans'
_diffrn_radiation_monochromator graphite
_diffrn_radiation_type MoK\a
_diffrn_radiation_wavelength 0.71073
_diffrn_reflns_av_R_equivalents 0.0389
_diffrn_reflns_av_unetI/netI 0.0290
_diffrn_reflns_laue_measured_fraction_full 0.988
_diffrn_reflns_laue_measured_fraction_max 0.990
_diffrn_reflns_limit_h_max 20
_diffrn_reflns_limit_h_min -20
_diffrn_reflns_limit_k_max 26
_diffrn_reflns_limit_k_min -26
_diffrn_reflns_limit_l_max 21
_diffrn_reflns_limit_l_min -21
_diffrn_reflns_number 58791
_diffrn_reflns_point_group_measured_fraction_full 0.988
_diffrn_reflns_point_group_measured_fraction_max 0.990
_diffrn_reflns_theta_full 25.242
_diffrn_reflns_theta_max 26.998
_diffrn_reflns_theta_min 2.329
_diffrn_source 'microfocus tube'
_exptl_absorpt_coefficient_mu 0.580
_exptl_absorpt_correction_T_max 0.8940
_exptl_absorpt_correction_T_min 0.7862
_exptl_absorpt_correction_type multi-scan
_exptl_absorpt_process_details SADABS-2012/1
_exptl_crystal_colour black
_exptl_crystal_density_diffrn 1.129
_exptl_crystal_description plate
_exptl_crystal_F_000 2056
_exptl_crystal_size_max 0.420
_exptl_crystal_size_mid 0.250
_exptl_crystal_size_min 0.110
_refine_diff_density_max 0.910
_refine_diff_density_min -0.624
_refine_diff_density_rms 0.068
_refine_ls_extinction_method none
_refine_ls_goodness_of_fit_ref 1.060
_refine_ls_hydrogen_treatment constr
_refine_ls_matrix_type full
_refine_ls_number_parameters 618
_refine_ls_number_reflns 12079
_refine_ls_number_restraints 55
_refine_ls_restrained_S_all 1.073
_refine_ls_R_factor_all 0.0547
_refine_ls_R_factor_gt 0.0412
_refine_ls_shift/su_max 0.001
_refine_ls_shift/su_mean 0.000
_refine_ls_structure_factor_coef Fsqd
_refine_ls_weighting_details 'w=1/[\s^2^(Fo^2^)+(0.0627P)^2^+2.4417P] where P=(Fo^2^+2Fc^2^)/3'
_refine_ls_weighting_scheme calc
_refine_ls_wR_factor_gt 0.1075
_refine_ls_wR_factor_ref 0.1134
_reflns_Friedel_coverage 0.000
_reflns_number_gt 9797
_reflns_number_total 12079
_reflns_threshold_expression 'I > 2\s(I)'
_cod_data_source_file ic5b00520_si_002.cif
_cod_data_source_block gaisqcl
_cod_depositor_comments 'Adding full bibliography for 4343281--4343283.cif.'
_cod_database_code 4343281
_shelx_shelxl_version_number 2014/7
_shelx_space_group_comment
;
The symmetry employed for this shelxl refinement is uniquely defined
by the following loop, which should always be used as a source of
symmetry information in preference to the above space-group names.
They are only intended as comments.
;
_shelx_estimated_absorpt_t_min 0.793
_shelx_estimated_absorpt_t_max 0.939

loop_
_space_group_symop_operation_xyz
'x, y, z'
'-x+1/2, y+1/2, -z+1/2'
'-x, -y, -z'
'x-1/2, -y-1/2, z-1/2'

loop_
_atom_site_label
_atom_site_type_symbol
_atom_site_fract_x
_atom_site_fract_y
_atom_site_fract_z
_atom_site_U_iso_or_equiv
_atom_site_adp_type
_atom_site_occupancy
_atom_site_site_symmetry_order
_atom_site_calc_flag
_atom_site_refinement_flags_posn
_atom_site_refinement_flags_adp
_atom_site_refinement_flags_occupancy
_atom_site_disorder_assembly
_atom_site_disorder_group
Ga1 Ga 0.72238(2) 0.28875(2) 0.32251(2) 0.01339(7) Uani 1 1 d . . . . .
Cl1 Cl 0.72776(3) 0.18155(2) 0.32032(3) 0.02747(12) Uani 1 1 d . . . . .
O1 O 0.60192(7) 0.29959(6) 0.33020(7) 0.0178(3) Uani 1 1 d . . . . .
O2 O 0.84119(7) 0.30835(7) 0.31522(7) 0.0183(3) Uani 1 1 d . . . . .
N1 N 0.70052(9) 0.32727(7) 0.21793(8) 0.0143(3) Uani 1 1 d . . . . .
N2 N 0.73968(9) 0.32572(7) 0.42820(8) 0.0144(3) Uani 1 1 d . . . . .
C1 C 0.56613(11) 0.31633(8) 0.26452(10) 0.0150(3) Uani 1 1 d . . . . .
C2 C 0.61997(10) 0.33249(8) 0.20026(10) 0.0142(3) Uani 1 1 d . . . . .
C3 C 0.58574(11) 0.35122(8) 0.12629(10) 0.0157(3) Uani 1 1 d . . . . .
H3A H 0.6213 0.3623 0.0846 0.019 Uiso 1 1 calc R U . . .
C4 C 0.50188(11) 0.35328(9) 0.11497(10) 0.0171(4) Uani 1 1 d . . . . .
C5 C 0.44995(11) 0.33824(9) 0.17940(11) 0.0187(4) Uani 1 1 d . . . . .
H5A H 0.3916 0.3406 0.1707 0.022 Uiso 1 1 calc R U . . .
C6 C 0.47853(11) 0.32053(9) 0.25318(10) 0.0177(4) Uani 1 1 d . . . . .
C7 C 0.46093(12) 0.36970(9) 0.03573(11) 0.0206(4) Uani 1 1 d . . . . .
C8 C 0.41376(13) 0.30955(10) 0.00489(11) 0.0250(4) Uani 1 1 d . . . . .
H8A H 0.4529 0.2735 -0.0031 0.038 Uiso 1 1 calc R U . . .
H8B H 0.3857 0.3204 -0.0451 0.038 Uiso 1 1 calc R U . . .
H8C H 0.3725 0.2963 0.0431 0.038 Uiso 1 1 calc R U . . .
C9 C 0.52489(13) 0.38887(12) -0.02490(12) 0.0310(5) Uani 1 1 d . . . . .
H9A H 0.5574 0.4263 -0.0054 0.046 Uiso 1 1 calc R U . . .
H9B H 0.4964 0.4009 -0.0743 0.046 Uiso 1 1 calc R U . . .
H9C H 0.5620 0.3517 -0.0340 0.046 Uiso 1 1 calc R U . . .
C10 C 0.40035(15) 0.42681(11) 0.04554(13) 0.0345(5) Uani 1 1 d . . . . .
H10A H 0.4304 0.4650 0.0664 0.052 Uiso 1 1 calc R U . . .
H10B H 0.3571 0.4141 0.0821 0.052 Uiso 1 1 calc R U . . .
H10C H 0.3748 0.4378 -0.0055 0.052 Uiso 1 1 calc R U . . .
C11 C 0.42139(11) 0.30481(11) 0.32096(11) 0.0235(4) Uani 1 1 d . . . . .
C12 C 0.44075(13) 0.35039(12) 0.39071(12) 0.0310(5) Uani 1 1 d . . . . .
H12A H 0.4982 0.3436 0.4089 0.047 Uiso 1 1 calc R U . . .
H12B H 0.4031 0.3406 0.4335 0.047 Uiso 1 1 calc R U . . .
H12C H 0.4333 0.3961 0.3742 0.047 Uiso 1 1 calc R U . . .
C13 C 0.43383(14) 0.23337(11) 0.34544(13) 0.0316(5) Uani 1 1 d . . . . .
H13A H 0.4198 0.2046 0.3010 0.047 Uiso 1 1 calc R U . . .
H13B H 0.3978 0.2232 0.3894 0.047 Uiso 1 1 calc R U . . .
H13C H 0.4919 0.2264 0.3617 0.047 Uiso 1 1 calc R U . . .
C14 C 0.32990(12) 0.31469(14) 0.29761(13) 0.0375(6) Uani 1 1 d . . . . .
H14A H 0.3152 0.2855 0.2537 0.056 Uiso 1 1 calc R U . . .
H14B H 0.3208 0.3604 0.2817 0.056 Uiso 1 1 calc R U . . .
H14C H 0.2952 0.3045 0.3425 0.056 Uiso 1 1 calc R U . . .
C15 C 0.76061(11) 0.34810(9) 0.16221(10) 0.0174(4) Uani 1 1 d . . . . .
C16 C 0.79656(12) 0.30123(10) 0.11387(11) 0.0215(4) Uani 1 1 d . . . . .
C17 C 0.85794(13) 0.32228(12) 0.06282(12) 0.0296(5) Uani 1 1 d . . . . .
H17A H 0.8846 0.2911 0.0304 0.036 Uiso 1 1 calc R U . . .
C18 C 0.88032(13) 0.38731(12) 0.05871(12) 0.0336(5) Uani 1 1 d . . . . .
H18A H 0.9220 0.4008 0.0236 0.040 Uiso 1 1 calc R U . . .
C19 C 0.84205(13) 0.43285(11) 0.10583(12) 0.0287(5) Uani 1 1 d . . . . .
H19A H 0.8571 0.4778 0.1019 0.034 Uiso 1 1 calc R U . . .
C20 C 0.78212(11) 0.41429(10) 0.15872(11) 0.0206(4) Uani 1 1 d . . . . .
C21 C 0.76968(12) 0.23055(10) 0.11298(12) 0.0245(4) Uani 1 1 d . . . . .
H21A H 0.7267 0.2249 0.1539 0.029 Uiso 1 1 calc R U . . .
C22 C 0.73004(14) 0.21285(11) 0.03348(13) 0.0319(5) Uani 1 1 d . . . . .
H22A H 0.6829 0.2421 0.0224 0.048 Uiso 1 1 calc R U . . .
H22B H 0.7106 0.1673 0.0346 0.048 Uiso 1 1 calc R U . . .
H22C H 0.7711 0.2178 -0.0076 0.048 Uiso 1 1 calc R U . . .
C23 C 0.84186(14) 0.18439(12) 0.13318(15) 0.0365(5) Uani 1 1 d . . . . .
H23A H 0.8655 0.1959 0.1849 0.055 Uiso 1 1 calc R U . . .
H23B H 0.8846 0.1886 0.0935 0.055 Uiso 1 1 calc R U . . .
H23C H 0.8217 0.1391 0.1341 0.055 Uiso 1 1 calc R U . . .
C24 C 0.74283(12) 0.46538(9) 0.21046(12) 0.0228(4) Uani 1 1 d . . . . .
H24A H 0.7052 0.4422 0.2472 0.027 Uiso 1 1 calc R U . . .
C25 C 0.80846(13) 0.50175(11) 0.25986(13) 0.0301(5) Uani 1 1 d . . . . .
H25A H 0.8392 0.4703 0.2929 0.045 Uiso 1 1 calc R U . . .
H25B H 0.7813 0.5341 0.2932 0.045 Uiso 1 1 calc R U . . .
H25C H 0.8470 0.5242 0.2251 0.045 Uiso 1 1 calc R U . . .
C26 C 0.69026(15) 0.51348(11) 0.16164(14) 0.0356(5) Uani 1 1 d . . . . .
H26A H 0.6471 0.4893 0.1322 0.053 Uiso 1 1 calc R U . . .
H26B H 0.7258 0.5367 0.1248 0.053 Uiso 1 1 calc R U . . .
H26C H 0.6642 0.5452 0.1966 0.053 Uiso 1 1 calc R U . . .
C27 C 0.87425(11) 0.32892(9) 0.38065(10) 0.0160(3) Uani 1 1 d . . . . .
C28 C 0.81899(10) 0.33958(8) 0.44504(10) 0.0138(3) Uani 1 1 d . . . . .
C29 C 0.85065(11) 0.36233(9) 0.51871(10) 0.0164(4) Uani 1 1 d . . . . .
H29A H 0.8140 0.3698 0.5607 0.020 Uiso 1 1 calc R U . . .
C30 C 0.93300(11) 0.37328(9) 0.52894(10) 0.0176(4) Uani 1 1 d . . . . .
C31 C 0.98655(11) 0.36322(9) 0.46416(11) 0.0193(4) Uani 1 1 d . . . . .
H31A H 1.0440 0.3719 0.4722 0.023 Uiso 1 1 calc R U . . .
C32 C 0.96063(11) 0.34199(9) 0.39129(10) 0.0181(4) Uani 1 1 d . . . . .
C33 C 0.97181(12) 0.39411(10) 0.60792(11) 0.0222(4) Uani 1 1 d . . . . .
C34 C 1.03174(14) 0.34082(12) 0.63730(13) 0.0334(5) Uani 1 1 d . . . . .
H34A H 1.0563 0.3540 0.6881 0.050 Uiso 1 1 calc R U . . .
H34B H 1.0758 0.3349 0.5993 0.050 Uiso 1 1 calc R U . . .
H34C H 1.0015 0.2995 0.6434 0.050 Uiso 1 1 calc R U . . .
C35 C 0.90641(14) 0.40392(13) 0.66960(12) 0.0352(5) Uani 1 1 d . . . . .
H35A H 0.8670 0.4377 0.6518 0.053 Uiso 1 1 calc R U . . .
H35B H 0.9332 0.4178 0.7191 0.053 Uiso 1 1 calc R U . . .
H35C H 0.8768 0.3626 0.6778 0.053 Uiso 1 1 calc R U . . .
C36 C 1.01839(18) 0.45826(13) 0.59777(15) 0.0457(6) Uani 1 1 d . . . . .
H36A H 0.9802 0.4918 0.5771 0.069 Uiso 1 1 calc R U . . .
H36B H 1.0636 0.4518 0.5610 0.069 Uiso 1 1 calc R U . . .
H36C H 1.0415 0.4725 0.6487 0.069 Uiso 1 1 calc R U . . .
C37 C 1.02008(11) 0.33025(11) 0.32394(11) 0.0249(4) Uani 1 1 d . . . . .
C38 C 0.99322(13) 0.37063(12) 0.25194(12) 0.0317(5) Uani 1 1 d . . . . .
H38A H 0.9375 0.3571 0.2344 0.048 Uiso 1 1 calc R U . . .
H38B H 1.0323 0.3634 0.2096 0.048 Uiso 1 1 calc R U . . .
H38C H 0.9927 0.4173 0.2658 0.048 Uiso 1 1 calc R U . . .
C39 C 1.01955(14) 0.25719(12) 0.30354(13) 0.0339(5) Uani 1 1 d . . . . .
H39A H 0.9636 0.2442 0.2860 0.051 Uiso 1 1 calc R U . . .
H39B H 1.0361 0.2317 0.3501 0.051 Uiso 1 1 calc R U . . .
H39C H 1.0586 0.2489 0.2614 0.051 Uiso 1 1 calc R U . . .
C40 C 1.10877(12) 0.35033(14) 0.34646(13) 0.0375(6) Uani 1 1 d . . . . .
H40A H 1.1287 0.3236 0.3909 0.056 Uiso 1 1 calc R U . . .
H40B H 1.1097 0.3967 0.3614 0.056 Uiso 1 1 calc R U . . .
H40C H 1.1448 0.3435 0.3016 0.056 Uiso 1 1 calc R U . . .
C41 C 0.67671(10) 0.34205(9) 0.48312(10) 0.0164(4) Uani 1 1 d . . . . .
C42 C 0.64247(11) 0.29266(10) 0.52957(11) 0.0201(4) Uani 1 1 d . . . . .
C43 C 0.57933(12) 0.30998(11) 0.57978(11) 0.0270(4) Uani 1 1 d . . . . .
H43A H 0.5538 0.2771 0.6104 0.032 Uiso 1 1 calc R U . . .
C44 C 0.55310(12) 0.37420(12) 0.58589(12) 0.0296(5) Uani 1 1 d . . . . .
H44A H 0.5108 0.3854 0.6214 0.036 Uiso 1 1 calc R U . . .
C45 C 0.58825(12) 0.42186(11) 0.54057(12) 0.0274(4) Uani 1 1 d . . . . .
H45A H 0.5700 0.4660 0.5453 0.033 Uiso 1 1 calc R U . . .
C46 C 0.64996(11) 0.40699(10) 0.48791(11) 0.0210(4) Uani 1 1 d . . . . .
C47 C 0.67415(12) 0.22292(10) 0.52910(12) 0.0237(4) Uani 1 1 d . . . . .
H47A H 0.7193 0.2201 0.4899 0.028 Uiso 1 1 calc R U . . .
C48 C 0.71186(14) 0.20626(12) 0.60999(13) 0.0356(5) Uani 1 1 d . . . . .
H48A H 0.7548 0.2385 0.6239 0.053 Uiso 1 1 calc R U . . .
H48B H 0.7365 0.1624 0.6086 0.053 Uiso 1 1 calc R U . . .
H48C H 0.6683 0.2073 0.6492 0.053 Uiso 1 1 calc R U . . .
C49 C 0.60730(14) 0.17398(12) 0.50560(16) 0.0379(5) Uani 1 1 d . . . . .
H49A H 0.5863 0.1841 0.4525 0.057 Uiso 1 1 calc R U . . .
H49B H 0.5617 0.1766 0.5426 0.057 Uiso 1 1 calc R U . . .
H49C H 0.6307 0.1296 0.5065 0.057 Uiso 1 1 calc R U . . .
C50 C 0.68391(12) 0.46063(9) 0.43632(12) 0.0237(4) Uani 1 1 d . . . . .
H50A H 0.7263 0.4405 0.4017 0.028 Uiso 1 1 calc R U . . .
C51 C 0.72718(15) 0.51448(11) 0.48543(15) 0.0390(5) Uani 1 1 d . . . . .
H51A H 0.7713 0.4949 0.5183 0.058 Uiso 1 1 calc R U . . .
H51B H 0.6866 0.5358 0.5190 0.058 Uiso 1 1 calc R U . . .
H51C H 0.7512 0.5471 0.4503 0.058 Uiso 1 1 calc R U . . .
C52 C 0.61563(13) 0.48967(11) 0.38377(14) 0.0326(5) Uani 1 1 d . . . . .
H52A H 0.5893 0.4547 0.3526 0.049 Uiso 1 1 calc R U . . .
H52B H 0.6396 0.5222 0.3485 0.049 Uiso 1 1 calc R U . . .
H52C H 0.5740 0.5108 0.4163 0.049 Uiso 1 1 calc R U . . .
C1S C 0.9310(6) 0.4939(7) 0.8821(7) 0.143(3) Uani 0.655(3) 1 d D U P A 1
H1SA H 0.9756 0.5261 0.8764 0.215 Uiso 0.655(3) 1 calc R U P A 1
H1SB H 0.9164 0.4908 0.9375 0.215 Uiso 0.655(3) 1 calc R U P A 1
H1SC H 0.9499 0.4510 0.8637 0.215 Uiso 0.655(3) 1 calc R U P A 1
C2S C 0.8546(4) 0.5156(3) 0.8331(5) 0.104(2) Uani 0.655(3) 1 d D . P A 1
H2SA H 0.8361 0.5592 0.8511 0.125 Uiso 0.655(3) 1 calc R U P A 1
H2SB H 0.8697 0.5194 0.7772 0.125 Uiso 0.655(3) 1 calc R U P A 1
C3S C 0.7843(3) 0.4669(3) 0.8405(4) 0.0743(16) Uani 0.655(3) 1 d D U P A 1
H3SA H 0.7668 0.4653 0.8958 0.089 Uiso 0.655(3) 1 calc R U P A 1
H3SB H 0.8040 0.4226 0.8259 0.089 Uiso 0.655(3) 1 calc R U P A 1
C4S C 0.7084(4) 0.4860(3) 0.7865(4) 0.0865(17) Uani 0.655(3) 1 d D . P A 1
H4SA H 0.6895 0.5306 0.8004 0.104 Uiso 0.655(3) 1 calc R U P A 1
H4SB H 0.7258 0.4869 0.7312 0.104 Uiso 0.655(3) 1 calc R U P A 1
C5S C 0.6369(4) 0.4386(4) 0.7942(5) 0.109(2) Uani 0.655(3) 1 d D U P A 1
H5SA H 0.6300 0.4269 0.8501 0.131 Uiso 0.655(3) 1 calc R U P A 1
H5SB H 0.6484 0.3979 0.7646 0.131 Uiso 0.655(3) 1 calc R U P A 1
C6S C 0.5578(4) 0.4711(3) 0.7616(3) 0.0829(18) Uani 0.655(3) 1 d D . P A 1
H6SA H 0.5104 0.4417 0.7691 0.124 Uiso 0.655(3) 1 calc R U P A 1
H6SB H 0.5638 0.4799 0.7054 0.124 Uiso 0.655(3) 1 calc R U P A 1
H6SC H 0.5484 0.5124 0.7894 0.124 Uiso 0.655(3) 1 calc R U P A 1
C1Q C 0.9096(9) 0.5100(14) 0.8852(15) 0.143(3) Uani 0.345(3) 1 d D U P A 2
H1QA H 0.9338 0.5068 0.9384 0.215 Uiso 0.345(3) 1 calc R U P A 2
H1QB H 0.9373 0.4788 0.8508 0.215 Uiso 0.345(3) 1 calc R U P A 2
H1QC H 0.9171 0.5546 0.8652 0.215 Uiso 0.345(3) 1 calc R U P A 2
C2Q C 0.8179(8) 0.4942(7) 0.8872(8) 0.104(2) Uani 0.345(3) 1 d D . P A 2
H2QA H 0.7929 0.5252 0.9246 0.125 Uiso 0.345(3) 1 calc R U P A 2
H2QB H 0.8129 0.4499 0.9103 0.125 Uiso 0.345(3) 1 calc R U P A 2
C3Q C 0.7631(8) 0.4952(6) 0.8124(6) 0.0743(16) Uani 0.345(3) 1 d D U P A 2
H3QA H 0.7948 0.4849 0.7648 0.089 Uiso 0.345(3) 1 calc R U P A 2
H3QB H 0.7335 0.5374 0.8053 0.089 Uiso 0.345(3) 1 calc R U P A 2
C4Q C 0.7028(7) 0.4377(5) 0.8354(6) 0.0865(17) Uani 0.345(3) 1 d D . P A 2
H4QA H 0.7333 0.4017 0.8623 0.104 Uiso 0.345(3) 1 calc R U P A 2
H4QB H 0.6583 0.4536 0.8698 0.104 Uiso 0.345(3) 1 calc R U P A 2
C5Q C 0.6681(9) 0.4158(6) 0.7573(7) 0.109(2) Uani 0.345(3) 1 d D U P A 2
H5QA H 0.6268 0.3800 0.7600 0.131 Uiso 0.345(3) 1 calc R U P A 2
H5QB H 0.7105 0.4066 0.7175 0.131 Uiso 0.345(3) 1 calc R U P A 2
C6Q C 0.6297(9) 0.4861(6) 0.7522(6) 0.0829(18) Uani 0.345(3) 1 d D . P A 2
H6QA H 0.6397 0.5091 0.8021 0.124 Uiso 0.345(3) 1 calc R U P A 2
H6QB H 0.5699 0.4828 0.7416 0.124 Uiso 0.345(3) 1 calc R U P A 2
H6QC H 0.6557 0.5106 0.7098 0.124 Uiso 0.345(3) 1 calc R U P A 2

loop_
_atom_site_aniso_label
_atom_site_aniso_U_11
_atom_site_aniso_U_22
_atom_site_aniso_U_33
_atom_site_aniso_U_23
_atom_site_aniso_U_13
_atom_site_aniso_U_12
Ga1 0.01216(10) 0.01730(11) 0.01066(10) -0.00048(7) -0.00111(7) 0.00124(7)
Cl1 0.0388(3) 0.0183(2) 0.0252(2) -0.00045(17) -0.0011(2) 0.00413(19)
O1 0.0141(6) 0.0279(7) 0.0113(6) 0.0022(5) -0.0018(5) -0.0009(5)
O2 0.0122(6) 0.0304(7) 0.0123(6) -0.0030(5) -0.0004(5) 0.0019(5)
N1 0.0134(7) 0.0174(7) 0.0122(7) -0.0013(5) -0.0002(5) -0.0004(6)
N2 0.0123(7) 0.0188(7) 0.0120(7) -0.0002(5) -0.0006(5) 0.0025(6)
C1 0.0151(8) 0.0171(8) 0.0125(8) -0.0010(6) -0.0015(6) -0.0001(7)
C2 0.0152(8) 0.0143(8) 0.0131(8) -0.0013(6) -0.0004(6) -0.0002(6)
C3 0.0181(9) 0.0176(8) 0.0114(8) 0.0005(6) -0.0010(6) -0.0023(7)
C4 0.0192(9) 0.0170(8) 0.0147(9) 0.0011(7) -0.0044(7) -0.0020(7)
C5 0.0128(8) 0.0256(10) 0.0174(9) 0.0008(7) -0.0033(7) -0.0015(7)
C6 0.0152(8) 0.0237(9) 0.0142(9) 0.0004(7) -0.0009(7) -0.0008(7)
C7 0.0215(9) 0.0252(10) 0.0146(9) 0.0031(7) -0.0061(7) -0.0020(8)
C8 0.0242(10) 0.0343(11) 0.0164(9) -0.0004(8) -0.0038(7) -0.0068(8)
C9 0.0321(11) 0.0442(13) 0.0163(10) 0.0117(9) -0.0070(8) -0.0117(10)
C10 0.0441(13) 0.0324(12) 0.0265(11) 0.0075(9) -0.0106(10) 0.0094(10)
C11 0.0138(9) 0.0416(12) 0.0152(9) 0.0037(8) -0.0007(7) -0.0020(8)
C12 0.0218(10) 0.0523(14) 0.0192(10) -0.0053(9) 0.0053(8) 0.0001(9)
C13 0.0282(11) 0.0436(13) 0.0231(11) 0.0084(9) 0.0024(8) -0.0099(9)
C14 0.0142(9) 0.0767(18) 0.0218(11) 0.0096(11) 0.0010(8) -0.0034(10)
C15 0.0133(8) 0.0266(10) 0.0123(8) 0.0016(7) -0.0015(6) -0.0006(7)
C16 0.0166(9) 0.0334(11) 0.0143(9) -0.0029(7) -0.0001(7) 0.0005(8)
C17 0.0225(10) 0.0489(14) 0.0177(10) -0.0028(9) 0.0054(8) -0.0005(9)
C18 0.0259(11) 0.0540(14) 0.0210(10) 0.0088(9) 0.0068(8) -0.0075(10)
C19 0.0269(11) 0.0349(11) 0.0243(10) 0.0102(8) -0.0005(8) -0.0091(9)
C20 0.0179(9) 0.0273(10) 0.0163(9) 0.0040(7) -0.0036(7) -0.0030(7)
C21 0.0228(10) 0.0299(10) 0.0208(10) -0.0082(8) 0.0017(8) 0.0008(8)
C22 0.0279(11) 0.0412(12) 0.0265(11) -0.0124(9) -0.0006(9) 0.0004(9)
C23 0.0331(12) 0.0361(12) 0.0400(13) -0.0109(10) -0.0050(10) 0.0091(10)
C24 0.0225(9) 0.0184(9) 0.0271(10) 0.0027(7) -0.0041(8) -0.0035(8)
C25 0.0288(11) 0.0304(11) 0.0306(11) -0.0024(9) -0.0065(9) -0.0048(9)
C26 0.0373(12) 0.0240(11) 0.0447(14) 0.0035(9) -0.0166(10) 0.0007(9)
C27 0.0144(8) 0.0198(8) 0.0138(8) 0.0014(7) -0.0007(6) 0.0020(7)
C28 0.0123(8) 0.0148(8) 0.0143(8) 0.0005(6) -0.0016(6) 0.0022(6)
C29 0.0173(9) 0.0193(9) 0.0127(8) -0.0029(6) 0.0005(7) 0.0019(7)
C30 0.0192(9) 0.0189(9) 0.0146(8) -0.0005(7) -0.0035(7) -0.0001(7)
C31 0.0126(8) 0.0263(10) 0.0188(9) 0.0020(7) -0.0011(7) -0.0013(7)
C32 0.0136(8) 0.0250(9) 0.0159(9) 0.0031(7) 0.0005(7) 0.0023(7)
C33 0.0210(9) 0.0282(10) 0.0172(9) -0.0038(7) -0.0053(7) -0.0015(8)
C34 0.0303(11) 0.0465(13) 0.0228(11) -0.0022(9) -0.0090(9) 0.0102(10)
C35 0.0303(11) 0.0550(15) 0.0201(10) -0.0153(10) -0.0046(8) 0.0058(10)
C36 0.0634(17) 0.0412(14) 0.0317(13) -0.0027(10) -0.0165(12) -0.0243(13)
C37 0.0135(9) 0.0448(12) 0.0163(9) 0.0030(8) 0.0015(7) 0.0047(8)
C38 0.0191(10) 0.0568(15) 0.0195(10) 0.0109(9) 0.0048(8) 0.0026(9)
C39 0.0264(11) 0.0522(14) 0.0234(11) -0.0043(10) 0.0067(9) 0.0134(10)
C40 0.0138(9) 0.0751(18) 0.0237(11) 0.0030(11) 0.0027(8) 0.0005(10)
C41 0.0104(8) 0.0263(10) 0.0122(8) -0.0018(7) -0.0012(6) 0.0019(7)
C42 0.0128(8) 0.0335(11) 0.0139(9) 0.0035(7) -0.0015(7) 0.0023(7)
C43 0.0171(9) 0.0469(12) 0.0171(9) 0.0054(9) 0.0026(7) 0.0007(9)
C44 0.0172(9) 0.0517(13) 0.0203(10) -0.0067(9) 0.0053(8) 0.0061(9)
C45 0.0189(9) 0.0358(11) 0.0275(11) -0.0100(9) 0.0015(8) 0.0071(8)
C46 0.0141(8) 0.0289(10) 0.0201(9) -0.0055(8) -0.0011(7) 0.0022(7)
C47 0.0173(9) 0.0318(11) 0.0219(10) 0.0093(8) 0.0009(7) 0.0016(8)
C48 0.0284(11) 0.0522(14) 0.0264(11) 0.0175(10) 0.0017(9) 0.0123(10)
C49 0.0286(11) 0.0350(12) 0.0500(15) 0.0104(11) -0.0037(10) -0.0040(10)
C50 0.0188(9) 0.0217(9) 0.0306(11) -0.0033(8) 0.0017(8) 0.0037(7)
C51 0.0404(13) 0.0264(11) 0.0498(15) -0.0074(10) -0.0060(11) -0.0023(10)
C52 0.0261(11) 0.0335(12) 0.0382(12) 0.0039(9) 0.0025(9) 0.0075(9)
C1S 0.144(3) 0.143(3) 0.143(3) 0.0004(7) 0.0034(7) -0.0001(7)
C2S 0.118(6) 0.085(4) 0.109(6) -0.008(4) -0.018(4) -0.007(4)
C3S 0.079(3) 0.073(3) 0.072(3) -0.016(2) 0.025(2) -0.008(2)
C4S 0.087(4) 0.080(4) 0.094(4) -0.016(3) 0.038(3) 0.008(3)
C5S 0.115(3) 0.114(3) 0.100(3) 0.000(3) 0.028(3) 0.008(3)
C6S 0.100(4) 0.100(4) 0.048(3) -0.016(3) -0.009(3) 0.034(4)
C1Q 0.144(3) 0.143(3) 0.143(3) 0.0004(7) 0.0034(7) -0.0001(7)
C2Q 0.118(6) 0.085(4) 0.109(6) -0.008(4) -0.018(4) -0.007(4)
C3Q 0.079(3) 0.073(3) 0.072(3) -0.016(2) 0.025(2) -0.008(2)
C4Q 0.087(4) 0.080(4) 0.094(4) -0.016(3) 0.038(3) 0.008(3)
C5Q 0.115(3) 0.114(3) 0.100(3) 0.000(3) 0.028(3) 0.008(3)
C6Q 0.100(4) 0.100(4) 0.048(3) -0.016(3) -0.009(3) 0.034(4)

loop_
_atom_type_symbol
_atom_type_description
_atom_type_scat_dispersion_real
_atom_type_scat_dispersion_imag
_atom_type_scat_source
C C 0.0033 0.0016 'International Tables Vol C Tables 4.2.6.8 and 6.1.1.4'
H H 0.0000 0.0000 'International Tables Vol C Tables 4.2.6.8 and 6.1.1.4'
N N 0.0061 0.0033 'International Tables Vol C Tables 4.2.6.8 and 6.1.1.4'
O O 0.0106 0.0060 'International Tables Vol C Tables 4.2.6.8 and 6.1.1.4'
Cl Cl 0.1484 0.1585 'International Tables Vol C Tables 4.2.6.8 and 6.1.1.4'
Ga Ga 0.2307 1.6083 'International Tables Vol C Tables 4.2.6.8 and 6.1.1.4'

loop_
_geom_angle_atom_site_label_1
_geom_angle_atom_site_label_2
_geom_angle_atom_site_label_3
_geom_angle
O1 Ga1 O2 161.78(6)
O1 Ga1 N2 90.89(5)
O2 Ga1 N2 82.05(5)
O1 Ga1 N1 81.87(5)
O2 Ga1 N1 90.93(6)
N2 Ga1 N1 133.90(6)
O1 Ga1 Cl1 98.83(4)
O2 Ga1 Cl1 99.39(4)
N2 Ga1 Cl1 113.20(4)
N1 Ga1 Cl1 112.90(4)
C1 O1 Ga1 113.25(11)
C27 O2 Ga1 113.25(11)
C2 N1 C15 119.76(14)
C2 N1 Ga1 112.94(11)
C15 N1 Ga1 127.29(11)
C28 N2 C41 119.94(14)
C28 N2 Ga1 113.17(11)
C41 N2 Ga1 126.75(11)
O1 C1 C6 123.70(16)
O1 C1 C2 116.76(15)
C6 C1 C2 119.53(15)
N1 C2 C3 125.54(16)
N1 C2 C1 114.13(15)
C3 C2 C1 120.33(15)
C4 C3 C2 119.97(16)
C4 C3 H3A 120.0
C2 C3 H3A 120.0
C3 C4 C5 118.80(16)
C3 C4 C7 122.68(16)
C5 C4 C7 118.52(16)
C6 C5 C4 124.60(16)
C6 C5 H5A 117.7
C4 C5 H5A 117.7
C5 C6 C1 116.73(16)
C5 C6 C11 123.38(16)
C1 C6 C11 119.89(15)
C4 C7 C9 111.68(15)
C4 C7 C8 109.23(15)
C9 C7 C8 108.12(16)
C4 C7 C10 109.53(16)
C9 C7 C10 108.74(17)
C8 C7 C10 109.52(17)
C7 C8 H8A 109.5
C7 C8 H8B 109.5
H8A C8 H8B 109.5
C7 C8 H8C 109.5
H8A C8 H8C 109.5
H8B C8 H8C 109.5
C7 C9 H9A 109.5
C7 C9 H9B 109.5
H9A C9 H9B 109.5
C7 C9 H9C 109.5
H9A C9 H9C 109.5
H9B C9 H9C 109.5
C7 C10 H10A 109.5
C7 C10 H10B 109.5
H10A C10 H10B 109.5
C7 C10 H10C 109.5
H10A C10 H10C 109.5
H10B C10 H10C 109.5
C13 C11 C6 109.21(16)
C13 C11 C14 108.41(18)
C6 C11 C14 111.70(16)
C13 C11 C12 110.08(17)
C6 C11 C12 110.03(16)
C14 C11 C12 107.38(18)
C11 C12 H12A 109.5
C11 C12 H12B 109.5
H12A C12 H12B 109.5
C11 C12 H12C 109.5
H12A C12 H12C 109.5
H12B C12 H12C 109.5
C11 C13 H13A 109.5
C11 C13 H13B 109.5
H13A C13 H13B 109.5
C11 C13 H13C 109.5
H13A C13 H13C 109.5
H13B C13 H13C 109.5
C11 C14 H14A 109.5
C11 C14 H14B 109.5
H14A C14 H14B 109.5
C11 C14 H14C 109.5
H14A C14 H14C 109.5
H14B C14 H14C 109.5
C20 C15 C16 122.02(17)
C20 C15 N1 119.11(16)
C16 C15 N1 118.86(16)
C15 C16 C17 117.73(19)
C15 C16 C21 122.57(17)
C17 C16 C21 119.66(18)
C18 C17 C16 121.1(2)
C18 C17 H17A 119.4
C16 C17 H17A 119.4
C17 C18 C19 119.80(19)
C17 C18 H18A 120.1
C19 C18 H18A 120.1
C18 C19 C20 121.3(2)
C18 C19 H19A 119.3
C20 C19 H19A 119.3
C19 C20 C15 117.94(18)
C19 C20 C24 119.81(18)
C15 C20 C24 122.25(16)
C16 C21 C22 110.47(17)
C16 C21 C23 111.70(17)
C22 C21 C23 110.77(17)
C16 C21 H21A 107.9
C22 C21 H21A 107.9
C23 C21 H21A 107.9
C21 C22 H22A 109.5
C21 C22 H22B 109.5
H22A C22 H22B 109.5
C21 C22 H22C 109.5
H22A C22 H22C 109.5
H22B C22 H22C 109.5
C21 C23 H23A 109.5
C21 C23 H23B 109.5
H23A C23 H23B 109.5
C21 C23 H23C 109.5
H23A C23 H23C 109.5
H23B C23 H23C 109.5
C20 C24 C25 111.17(16)
C20 C24 C26 111.03(17)
C25 C24 C26 110.85(16)
C20 C24 H24A 107.9
C25 C24 H24A 107.9
C26 C24 H24A 107.9
C24 C25 H25A 109.5
C24 C25 H25B 109.5
H25A C25 H25B 109.5
C24 C25 H25C 109.5
H25A C25 H25C 109.5
H25B C25 H25C 109.5
C24 C26 H26A 109.5
C24 C26 H26B 109.5
H26A C26 H26B 109.5
C24 C26 H26C 109.5
H26A C26 H26C 109.5
H26B C26 H26C 109.5
O2 C27 C32 123.51(16)
O2 C27 C28 116.97(15)
C32 C27 C28 119.52(15)
N2 C28 C29 125.58(16)
N2 C28 C27 114.16(15)
C29 C28 C27 120.26(15)
C30 C29 C28 119.92(16)
C30 C29 H29A 120.0
C28 C29 H29A 120.0
C29 C30 C31 118.95(16)
C29 C30 C33 122.61(16)
C31 C30 C33 118.41(16)
C32 C31 C30 124.53(17)
C32 C31 H31A 117.7
C30 C31 H31A 117.7
C31 C32 C27 116.80(16)
C31 C32 C37 123.04(16)
C27 C32 C37 120.14(16)
C35 C33 C36 108.53(19)
C35 C33 C34 108.07(17)
C36 C33 C34 109.78(19)
C35 C33 C30 111.62(16)
C36 C33 C30 109.39(16)
C34 C33 C30 109.43(16)
C33 C34 H34A 109.5
C33 C34 H34B 109.5
H34A C34 H34B 109.5
C33 C34 H34C 109.5
H34A C34 H34C 109.5
H34B C34 H34C 109.5
C33 C35 H35A 109.5
C33 C35 H35B 109.5
H35A C35 H35B 109.5
C33 C35 H35C 109.5
H35A C35 H35C 109.5
H35B C35 H35C 109.5
C33 C36 H36A 109.5
C33 C36 H36B 109.5
H36A C36 H36B 109.5
C33 C36 H36C 109.5
H36A C36 H36C 109.5
H36B C36 H36C 109.5
C40 C37 C39 108.56(18)
C40 C37 C32 111.61(17)
C39 C37 C32 108.80(16)
C40 C37 C38 107.64(17)
C39 C37 C38 109.98(18)
C32 C37 C38 110.23(16)
C37 C38 H38A 109.5
C37 C38 H38B 109.5
H38A C38 H38B 109.5
C37 C38 H38C 109.5
H38A C38 H38C 109.5
H38B C38 H38C 109.5
C37 C39 H39A 109.5
C37 C39 H39B 109.5
H39A C39 H39B 109.5
C37 C39 H39C 109.5
H39A C39 H39C 109.5
H39B C39 H39C 109.5
C37 C40 H40A 109.5
C37 C40 H40B 109.5
H40A C40 H40B 109.5
C37 C40 H40C 109.5
H40A C40 H40C 109.5
H40B C40 H40C 109.5
C46 C41 C42 121.50(16)
C46 C41 N2 118.84(16)
C42 C41 N2 119.65(16)
C43 C42 C41 117.91(18)
C43 C42 C47 119.65(18)
C41 C42 C47 122.39(16)
C44 C43 C42 121.15(19)
C44 C43 H43A 119.4
C42 C43 H43A 119.4
C45 C44 C43 119.90(18)
C45 C44 H44A 120.1
C43 C44 H44A 120.1
C44 C45 C46 121.33(19)
C44 C45 H45A 119.3
C46 C45 H45A 119.3
C45 C46 C41 118.17(18)
C45 C46 C50 119.42(18)
C41 C46 C50 122.38(16)
C42 C47 C49 112.51(17)
C42 C47 C48 109.34(17)
C49 C47 C48 110.89(18)
C42 C47 H47A 108.0
C49 C47 H47A 108.0
C48 C47 H47A 108.0
C47 C48 H48A 109.5
C47 C48 H48B 109.5
H48A C48 H48B 109.5
C47 C48 H48C 109.5
H48A C48 H48C 109.5
H48B C48 H48C 109.5
C47 C49 H49A 109.5
C47 C49 H49B 109.5
H49A C49 H49B 109.5
C47 C49 H49C 109.5
H49A C49 H49C 109.5
H49B C49 H49C 109.5
C46 C50 C52 110.88(16)
C46 C50 C51 111.46(18)
C52 C50 C51 110.78(18)
C46 C50 H50A 107.9
C52 C50 H50A 107.9
C51 C50 H50A 107.9
C50 C51 H51A 109.5
C50 C51 H51B 109.5
H51A C51 H51B 109.5
C50 C51 H51C 109.5
H51A C51 H51C 109.5
H51B C51 H51C 109.5
C50 C52 H52A 109.5
C50 C52 H52B 109.5
H52A C52 H52B 109.5
C50 C52 H52C 109.5
H52A C52 H52C 109.5
H52B C52 H52C 109.5
C2S C1S H1SA 109.5
C2S C1S H1SB 109.5
H1SA C1S H1SB 109.5
C2S C1S H1SC 109.5
H1SA C1S H1SC 109.5
H1SB C1S H1SC 109.5
C3S C2S C1S 111.0(7)
C3S C2S H2SA 109.4
C1S C2S H2SA 109.4
C3S C2S H2SB 109.4
C1S C2S H2SB 109.4
H2SA C2S H2SB 108.0
C2S C3S C4S 111.4(5)
C2S C3S H3SA 109.3
C4S C3S H3SA 109.3
C2S C3S H3SB 109.3
C4S C3S H3SB 109.3
H3SA C3S H3SB 108.0
C5S C4S C3S 112.2(5)
C5S C4S H4SA 109.2
C3S C4S H4SA 109.2
C5S C4S H4SB 109.2
C3S C4S H4SB 109.2
H4SA C4S H4SB 107.9
C4S C5S C6S 108.8(6)
C4S C5S H5SA 109.9
C6S C5S H5SA 109.9
C4S C5S H5SB 109.9
C6S C5S H5SB 109.9
H5SA C5S H5SB 108.3
C5S C6S H6SA 109.5
C5S C6S H6SB 109.5
H6SA C6S H6SB 109.5
C5S C6S H6SC 109.5
H6SA C6S H6SC 109.5
H6SB C6S H6SC 109.5
C2Q C1Q H1QA 109.5
C2Q C1Q H1QB 109.5
H1QA C1Q H1QB 109.5
C2Q C1Q H1QC 109.5
H1QA C1Q H1QC 109.5
H1QB C1Q H1QC 109.5
C1Q C2Q C3Q 121.6(14)
C1Q C2Q H2QA 106.9
C3Q C2Q H2QA 106.9
C1Q C2Q H2QB 106.9
C3Q C2Q H2QB 106.9
H2QA C2Q H2QB 106.7
C2Q C3Q C4Q 97.5(9)
C2Q C3Q H3QA 112.3
C4Q C3Q H3QA 112.3
C2Q C3Q H3QB 112.3
C4Q C3Q H3QB 112.3
H3QA C3Q H3QB 109.9
C5Q C4Q C3Q 102.7(9)
C5Q C4Q H4QA 111.2
C3Q C4Q H4QA 111.2
C5Q C4Q H4QB 111.2
C3Q C4Q H4QB 111.2
H4QA C4Q H4QB 109.1
C4Q C5Q C6Q 85.1(8)
C4Q C5Q H5QA 114.5
C6Q C5Q H5QA 114.5
C4Q C5Q H5QB 114.5
C6Q C5Q H5QB 114.5
H5QA C5Q H5QB 111.6
C5Q C6Q H6QA 109.5
C5Q C6Q H6QB 109.5
H6QA C6Q H6QB 109.5
C5Q C6Q H6QC 109.5
H6QA C6Q H6QC 109.5
H6QB C6Q H6QC 109.5

loop_
_geom_bond_atom_site_label_1
_geom_bond_atom_site_label_2
_geom_bond_distance
Ga1 O1 1.9611(12)
Ga1 O2 1.9624(12)
Ga1 N2 1.9651(14)
Ga1 N1 1.9707(14)
Ga1 Cl1 2.1875(5)
O1 C1 1.292(2)
O2 C27 1.294(2)
N1 C2 1.330(2)
N1 C15 1.435(2)
N2 C28 1.334(2)
N2 C41 1.435(2)
C1 C6 1.423(2)
C1 C2 1.450(2)
C2 C3 1.416(2)
C3 C4 1.361(2)
C3 H3A 0.9500
C4 C5 1.428(3)
C4 C7 1.526(2)
C5 C6 1.376(2)
C5 H5A 0.9500
C6 C11 1.527(2)
C7 C9 1.526(3)
C7 C8 1.529(3)
C7 C10 1.531(3)
C8 H8A 0.9800
C8 H8B 0.9800
C8 H8C 0.9800
C9 H9A 0.9800
C9 H9B 0.9800
C9 H9C 0.9800
C10 H10A 0.9800
C10 H10B 0.9800
C10 H10C 0.9800
C11 C13 1.527(3)
C11 C14 1.532(3)
C11 C12 1.535(3)
C12 H12A 0.9800
C12 H12B 0.9800
C12 H12C 0.9800
C13 H13A 0.9800
C13 H13B 0.9800
C13 H13C 0.9800
C14 H14A 0.9800
C14 H14B 0.9800
C14 H14C 0.9800
C15 C20 1.395(3)
C15 C16 1.396(3)
C16 C17 1.399(3)
C16 C21 1.505(3)
C17 C18 1.376(3)
C17 H17A 0.9500
C18 C19 1.381(3)
C18 H18A 0.9500
C19 C20 1.388(3)
C19 H19A 0.9500
C20 C24 1.512(3)
C21 C22 1.527(3)
C21 C23 1.529(3)
C21 H21A 1.0000
C22 H22A 0.9800
C22 H22B 0.9800
C22 H22C 0.9800
C23 H23A 0.9800
C23 H23B 0.9800
C23 H23C 0.9800
C24 C25 1.528(3)
C24 C26 1.529(3)
C24 H24A 1.0000
C25 H25A 0.9800
C25 H25B 0.9800
C25 H25C 0.9800
C26 H26A 0.9800
C26 H26B 0.9800
C26 H26C 0.9800
C27 C32 1.425(2)
C27 C28 1.445(2)
C28 C29 1.421(2)
C29 C30 1.353(2)
C29 H29A 0.9500
C30 C31 1.431(3)
C30 C33 1.530(2)
C31 C32 1.370(3)
C31 H31A 0.9500
C32 C37 1.530(2)
C33 C35 1.518(3)
C33 C36 1.520(3)
C33 C34 1.530(3)
C34 H34A 0.9800
C34 H34B 0.9800
C34 H34C 0.9800
C35 H35A 0.9800
C35 H35B 0.9800
C35 H35C 0.9800
C36 H36A 0.9800
C36 H36B 0.9800
C36 H36C 0.9800
C37 C40 1.527(3)
C37 C39 1.529(3)
C37 C38 1.531(3)
C38 H38A 0.9800
C38 H38B 0.9800
C38 H38C 0.9800
C39 H39A 0.9800
C39 H39B 0.9800
C39 H39C 0.9800
C40 H40A 0.9800
C40 H40B 0.9800
C40 H40C 0.9800
C41 C46 1.395(3)
C41 C42 1.401(3)
C42 C43 1.389(3)
C42 C47 1.511(3)
C43 C44 1.380(3)
C43 H43A 0.9500
C44 C45 1.371(3)
C44 H44A 0.9500
C45 C46 1.388(3)
C45 H45A 0.9500
C46 C50 1.513(3)
C47 C49 1.515(3)
C47 C48 1.531(3)
C47 H47A 1.0000
C48 H48A 0.9800
C48 H48B 0.9800
C48 H48C 0.9800
C49 H49A 0.9800
C49 H49B 0.9800
C49 H49C 0.9800
C50 C52 1.522(3)
C50 C51 1.538(3)
C50 H50A 1.0000
C51 H51A 0.9800
C51 H51B 0.9800
C51 H51C 0.9800
C52 H52A 0.9800
C52 H52B 0.9800
C52 H52C 0.9800
C1S C2S 1.538(8)
C1S H1SA 0.9800
C1S H1SB 0.9800
C1S H1SC 0.9800
C2S C3S 1.513(6)
C2S H2SA 0.9900
C2S H2SB 0.9900
C3S C4S 1.563(7)
C3S H3SA 0.9900
C3S H3SB 0.9900
C4S C5S 1.511(7)
C4S H4SA 0.9900
C4S H4SB 0.9900
C5S C6S 1.531(7)
C5S H5SA 0.9900
C5S H5SB 0.9900
C6S H6SA 0.9800
C6S H6SB 0.9800
C6S H6SC 0.9800
C1Q C2Q 1.513(9)
C1Q H1QA 0.9800
C1Q H1QB 0.9800
C1Q H1QC 0.9800
C2Q C3Q 1.534(8)
C2Q H2QA 0.9900
C2Q H2QB 0.9900
C3Q C4Q 1.578(8)
C3Q H3QA 0.9900
C3Q H3QB 0.9900
C4Q C5Q 1.499(8)
C4Q H4QA 0.9900
C4Q H4QB 0.9900
C5Q C6Q 1.563(8)
C5Q H5QA 0.9900
C5Q H5QB 0.9900
C6Q H6QA 0.9800
C6Q H6QB 0.9800
C6Q H6QC 0.9800
